data_1528499
loop_
_publ_author_name
'Fu, W.T.'
'Ijdo, D.J.W.'

_publ_section_title
;
 New insight into the symmetry and the structure of the double perovskites
 Ba2 Ln Nb O6 (Ln = lanthanides and Y)
;
_journal_name_full 'Journal of Solid State Chemistry'
_journal_page_first 1022
_journal_page_last 1028
_journal_volume 179
_journal_year 2006
_chemical_formula_sum 'Ba2 Nb Nd O6'
_chemical_name_systematic 'Ba2 Nd Nb O6'
_space_group_IT_number 12
_symmetry_space_group_name_Hall '-I 2y'
_symmetry_space_group_name_H-M 'I 1 2/m 1'
_cell_angle_alpha 90
_cell_angle_beta 90.134
_cell_angle_gamma 90
_cell_formula_units_Z 2
_cell_length_a 6.07918
_cell_length_b 6.04547
_cell_length_c 8.53909
_cell_volume 313.824
_citation_journal_id_ASTM JSSCBI
_cod_data_source_file Fu_JSSCBI_2006_1000.cif
_cod_data_source_block Ba2Nb1Nd1O6
_cod_original_cell_volume 313.8235
_cod_original_sg_symbol_Hall '-C 2y (x,y,-x+z)'
_cod_original_formula_sum 'Ba2 Nb1 Nd1 O6'
_cod_database_code 1528499

loop_
_symmetry_equiv_pos_as_xyz
x,y,z
-x,y,-z
-x,-y,-z
x,-y,z
x+1/2,y+1/2,z+1/2
-x+1/2,y+1/2,-z+1/2
-x+1/2,-y+1/2,-z+1/2
x+1/2,-y+1/2,z+1/2

loop_
_atom_site_label
_atom_site_type_symbol
_atom_site_fract_x
_atom_site_fract_y
_atom_site_fract_z
_atom_site_occupancy
_atom_site_U_iso_or_equiv
O2 O-2 0.219 0.266 0.026 1 0.0
Nd1 Nd+3 0.5 0 0 1 0.0
O1 O-2 0.547 0 0.276 1 0.0
Nb1 Nb+5 0 0.5 0 1 0.0
Ba1 Ba+2 0.4981 0.5 0.2509 1 0.0
